data_7060437
loop_
_publ_author_name
'D'Amato, Assunta'
'Schettini, Rosaria'
'Pierri, Giovanni'
'Izzo, Irene'
'Grisi, Fabia'
'Tedesco, Consiglia'
'De Riccardis, Francesco'
'Costabile, Chiara'

_publ_section_title
;
 Synthesis and characterization of new Na+ complexes of N-benzyl cyclic
 peptoids and their role in the ring opening polymerization of l-lactide
;
_journal_issue 12
_journal_name_full 'New Journal of Chemistry'
_journal_page_first 5410
_journal_page_last 5420
_journal_paper_doi 10.1039/D0NJ05931E
_journal_volume 45
_journal_year 2021
_chemical_formula_moiety 'C118 H78 B2 F48 N6 Na2 O8, 2(C H Cl3)'
_chemical_formula_sum 'C120 H80 B2 Cl6 F48 N6 Na2 O8'
_chemical_formula_weight 2926.20
_space_group_crystal_system triclinic
_space_group_IT_number 2
_space_group_name_Hall '-P 1'
_space_group_name_H-M_alt 'P -1'
_atom_sites_solution_hydrogens geom
_atom_sites_solution_primary direct
_audit_creation_date 2020-01-26
_audit_creation_method
;
Olex2 1.2
(compiled 2018.05.29 svn.r3508 for OlexSys, GUI svn.r5506)
;
_audit_update_record
;
2020-01-28 deposited with the CCDC.	2021-03-04 downloaded from the CCDC.
;
_cell_angle_alpha 97.25(2)
_cell_angle_beta 105.386(19)
_cell_angle_gamma 105.82(3)
_cell_formula_units_Z 1
_cell_length_a 13.193(9)
_cell_length_b 14.898(10)
_cell_length_c 18.494(10)
_cell_measurement_reflns_used 9828
_cell_measurement_temperature 296(2)
_cell_measurement_theta_max 71.06
_cell_measurement_theta_min 3.15
_cell_volume 3294(4)
_computing_cell_refinement 'Bruker SAINT'
_computing_data_collection 'Bruker APEX2'
_computing_data_reduction 'Bruker SAINT'
_computing_molecular_graphics 'Olex2 (Dolomanov et al., 2009)'
_computing_publication_material 'Olex2 (Dolomanov et al., 2009)'
_computing_structure_refinement 'ShelXL (Sheldrick, 2015)'
_computing_structure_solution 'SHELXS-97 (Sheldrick 2008)'
_diffrn_ambient_temperature 296.15
_diffrn_measured_fraction_theta_full 0.973
_diffrn_measured_fraction_theta_max 0.947
_diffrn_measurement_device_type 'Bruker APEX-II CCD'
_diffrn_measurement_method '\f and \w scans'
_diffrn_radiation_type CuK\a
_diffrn_radiation_wavelength 1.54178
_diffrn_reflns_av_R_equivalents 0.0683
_diffrn_reflns_av_unetI/netI 0.0597
_diffrn_reflns_Laue_measured_fraction_full 0.973
_diffrn_reflns_Laue_measured_fraction_max 0.947
_diffrn_reflns_limit_h_max 15
_diffrn_reflns_limit_h_min -16
_diffrn_reflns_limit_k_max 18
_diffrn_reflns_limit_k_min -18
_diffrn_reflns_limit_l_max 22
_diffrn_reflns_limit_l_min -22
_diffrn_reflns_number 51944
_diffrn_reflns_point_group_measured_fraction_full 0.973
_diffrn_reflns_point_group_measured_fraction_max 0.947
_diffrn_reflns_theta_full 67.679
_diffrn_reflns_theta_max 72.479
_diffrn_reflns_theta_min 2.537
_diffrn_standards_number 0
_exptl_absorpt_coefficient_mu 2.369
_exptl_absorpt_correction_T_max 0.7536
_exptl_absorpt_correction_T_min 0.4818
_exptl_absorpt_correction_type multi-scan
_exptl_absorpt_process_details
;
SADABS-2014/5 (Bruker,2014/5) was used for absorption correction.
wR2(int) was 0.1361 before and 0.0776 after correction.
The Ratio of minimum to maximum transmission is 0.6393.
The \l/2 correction factor is Not present.
;
_exptl_crystal_colour colourless
_exptl_crystal_density_diffrn 1.475
_exptl_crystal_description prism
_exptl_crystal_F_000 1472
_exptl_crystal_size_max 0.28
_exptl_crystal_size_mid 0.20
_exptl_crystal_size_min 0.09
_refine_diff_density_max 0.776
_refine_diff_density_min -0.548
_refine_diff_density_rms 0.062
_refine_ls_extinction_coef 0.0078(11)
_refine_ls_extinction_expression Fc^*^=kFc[1+0.001xFc^2^\l^3^/sin(2\q)]^-1/4^
_refine_ls_extinction_method 'SHELXL-2018/3 (Sheldrick 2018)'
_refine_ls_goodness_of_fit_ref 1.017
_refine_ls_hydrogen_treatment constr
_refine_ls_matrix_type full
_refine_ls_number_parameters 1114
_refine_ls_number_reflns 12383
_refine_ls_number_restraints 96
_refine_ls_restrained_S_all 1.024
_refine_ls_R_factor_all 0.1339
_refine_ls_R_factor_gt 0.1007
_refine_ls_shift/su_max 0.000
_refine_ls_shift/su_mean 0.000
_refine_ls_structure_factor_coef Fsqd
_refine_ls_weighting_details 'w=1/[\s^2^(Fo^2^)+(0.1728P)^2^+2.5710P] where P=(Fo^2^+2Fc^2^)/3'
_refine_ls_weighting_scheme calc
_refine_ls_wR_factor_gt 0.2795
_refine_ls_wR_factor_ref 0.3116
_reflns_Friedel_coverage 0.000
_reflns_number_gt 8298
_reflns_number_total 12383
_reflns_threshold_expression 'I > 2\s(I)'
_cod_data_source_file d0nj05931e2.cif
_cod_data_source_block reb721_natfpb_0m_a_ok
_cod_depositor_comments 'Adding full bibliography for 7060437.cif.'
_cod_database_code 7060437
_shelx_shelxl_version_number 2018/3
_shelx_space_group_comment
;
The symmetry employed for this shelxl refinement is uniquely defined
by the following loop, which should always be used as a source of
symmetry information in preference to the above space-group names.
They are only intended as comments.
;
_olex2_refinement_description
;
1. Fixed Uiso
 At 1.2 times of:
  All C(H) groups, All C(H,H) groups
2. Restrained distances
 F22B-F23B \\sim F22B-F24B \\sim F23B-F24B \\sim F22A-F23A \\sim F22A-F24A
\\sim F23A-F24A
 with sigma of 0.04
 C59-F22B \\sim C59-F23B \\sim C59-F24B \\sim C59-F22A \\sim C59-F23A \\sim
C59-F24A
 with sigma of 0.02
3. Uiso/Uaniso restraints and constraints
C1SA \\sim Cl1A \\sim Cl2A \\sim Cl3A: within 2A with sigma of 0.04 and sigma
for terminal atoms of 0.08
C1SB \\sim Cl1B \\sim Cl2B \\sim Cl3B: within 2A with sigma of 0.04 and sigma
for terminal atoms of 0.08
4. Rigid body (RIGU) restrains
 C1SA, Cl1A, Cl2A, Cl3A
 with sigma for 1-2 distances of 0.004 and sigma for 1-3 distances of 0.004
 C1SB, Cl1B, Cl2B, Cl3B
 with sigma for 1-2 distances of 0.004 and sigma for 1-3 distances of 0.004
5. Others
 Sof(F16B)=Sof(F17B)=Sof(F18B)=1-FVAR(1)
 Sof(F16A)=Sof(F17A)=Sof(F18A)=FVAR(1)
 Sof(F13B)=Sof(F14B)=Sof(F15B)=1-FVAR(2)
 Sof(F13A)=Sof(F14A)=Sof(F15A)=FVAR(2)
 Sof(F19B)=Sof(F20B)=Sof(F21B)=1-FVAR(3)
 Sof(F19A)=Sof(F20A)=Sof(F21A)=FVAR(3)
 Sof(F7B)=Sof(F8B)=Sof(F9B)=1-FVAR(4)
 Sof(F7A)=Sof(F8A)=Sof(F9A)=FVAR(4)
 Sof(F10B)=Sof(F11B)=Sof(F12B)=1-FVAR(5)
 Sof(F10A)=Sof(F11A)=Sof(F12A)=FVAR(5)
 Sof(F22B)=Sof(F23B)=Sof(F24B)=1-FVAR(6)
 Sof(F22A)=Sof(F23A)=Sof(F24A)=FVAR(6)
 Sof(F4B)=Sof(F5B)=Sof(F6B)=1-FVAR(7)
 Sof(F4A)=Sof(F5A)=Sof(F6A)=FVAR(7)
 Sof(F1B)=Sof(F2B)=Sof(F3B)=1-FVAR(8)
 Sof(F1A)=Sof(F2A)=Sof(F3A)=FVAR(8)
 Fixed Sof: C1SA(0.5) H1SA(0.5) Cl1A(0.5) Cl2A(0.5) Cl3A(0.5) C1SB(0.5)
 H1SB(0.5) Cl1B(0.5) Cl2B(0.5) Cl3B(0.5)
6.a Free rotating group:
 C1SA(Cl1A,Cl2A,Cl3A), C1SB(Cl1B,Cl2B,Cl3B)
6.b Ternary CH refined with riding coordinates:
 C1SA(H1SA), C1SB(H1SB)
6.c Secondary CH2 refined with riding coordinates:
 C1(H1A,H1B), C3(H3A,H3B), C10(H10A,H10B), C12(H12A,H12B), C19(H19A,H19B),
 C21(H21A,H21B)
6.d Aromatic/amide H refined with riding coordinates:
 C5(H5), C6(H6), C7(H7), C8(H8), C9(H9), C14(H14), C15(H15), C16(H16),
 C17(H17), C18(H18), C23(H23), C24(H24), C25(H25), C26(H26), C27(H27), C29(H29),
  C31(H31), C33(H33), C37(H37), C39(H39), C41(H41), C45(H45), C47(H47),
 C49(H49), C53(H53), C55(H55), C57(H57)
;
_olex2_submission_special_instructions 'No special instructions were received'

loop_
_space_group_symop_operation_xyz
'x, y, z'
'-x, -y, -z'

loop_
_atom_site_label
_atom_site_type_symbol
_atom_site_fract_x
_atom_site_fract_y
_atom_site_fract_z
_atom_site_U_iso_or_equiv
_atom_site_adp_type
_atom_site_occupancy
_atom_site_site_symmetry_order
_atom_site_calc_flag
_atom_site_refinement_flags_posn
_atom_site_refinement_flags_adp
_atom_site_refinement_flags_occupancy
_atom_site_disorder_assembly
_atom_site_disorder_group
B1 B 0.4615(4) 0.2016(3) 0.8142(2) 0.0573(10) Uani 1 1 d . . . . .
C1 C 0.1846(4) 0.6265(4) 0.7022(2) 0.0769(12) Uani 1 1 d . . . . .
H1A H 0.208437 0.674520 0.749200 0.092 Uiso 1 1 calc R . . . .
H1B H 0.200363 0.569773 0.715584 0.092 Uiso 1 1 calc R . . . .
C2 C 0.0623(3) 0.6031(3) 0.6650(2) 0.0687(10) Uani 1 1 d . . . . .
C3 C 0.2854(4) 0.7681(3) 0.6538(3) 0.0801(13) Uani 1 1 d . . . . .
H3A H 0.259358 0.799081 0.691173 0.096 Uiso 1 1 calc R . . . .
H3B H 0.250383 0.779378 0.604191 0.096 Uiso 1 1 calc R . . . .
C4 C 0.4085(4) 0.8139(3) 0.6746(3) 0.0732(11) Uani 1 1 d . . . . .
C5 C 0.4801(4) 0.7911(5) 0.7308(3) 0.1021(17) Uani 1 1 d . . . . .
H5 H 0.453447 0.742222 0.754369 0.123 Uiso 1 1 calc R . . . .
C6 C 0.5922(6) 0.8398(7) 0.7535(4) 0.135(3) Uani 1 1 d . . . . .
H6 H 0.639901 0.824215 0.793136 0.162 Uiso 1 1 calc R . . . .
C7 C 0.6334(6) 0.9080(7) 0.7202(7) 0.153(4) Uani 1 1 d . . . . .
H7 H 0.709235 0.940715 0.737076 0.183 Uiso 1 1 calc R . . . .
C8 C 0.5641(8) 0.9308(4) 0.6606(7) 0.151(4) Uani 1 1 d . . . . .
H8 H 0.593003 0.977538 0.635923 0.181 Uiso 1 1 calc R . . . .
C9 C 0.4504(5) 0.8832(4) 0.6375(5) 0.112(2) Uani 1 1 d . . . . .
H9 H 0.402870 0.898021 0.597265 0.134 Uiso 1 1 calc R . . . .
C10 C -0.1294(3) 0.5264(3) 0.6531(2) 0.0691(10) Uani 1 1 d . . . . .
H10A H -0.170886 0.498492 0.685355 0.083 Uiso 1 1 calc R . . . .
H10B H -0.147831 0.583358 0.643223 0.083 Uiso 1 1 calc R . . . .
C11 C -0.1618(3) 0.4577(3) 0.5798(3) 0.0688(10) Uani 1 1 d . . . . .
C12 C 0.0231(4) 0.5056(4) 0.7577(3) 0.0777(12) Uani 1 1 d . . . . .
H12A H 0.103294 0.523579 0.778163 0.093 Uiso 1 1 calc R . . . .
H12B H -0.005480 0.437025 0.737972 0.093 Uiso 1 1 calc R . . . .
C13 C -0.0215(3) 0.5297(4) 0.8208(2) 0.0757(12) Uani 1 1 d . . . . .
C14 C -0.0047(5) 0.6207(5) 0.8526(4) 0.116(2) Uani 1 1 d . . . . .
H14 H 0.034112 0.669148 0.833637 0.140 Uiso 1 1 calc R . . . .
C15 C -0.0428(8) 0.6451(8) 0.9123(4) 0.152(3) Uani 1 1 d . . . . .
H15 H -0.030763 0.708815 0.932683 0.183 Uiso 1 1 calc R . . . .
C16 C -0.0956(8) 0.5778(11) 0.9398(5) 0.160(4) Uani 1 1 d . . . . .
H16 H -0.119555 0.594303 0.981012 0.193 Uiso 1 1 calc R . . . .
C17 C -0.1172(8) 0.4827(10) 0.9096(6) 0.167(4) Uani 1 1 d . . . . .
H17 H -0.156022 0.435164 0.929406 0.200 Uiso 1 1 calc R . . . .
C18 C -0.0796(6) 0.4598(6) 0.8492(4) 0.119(2) Uani 1 1 d . . . . .
H18 H -0.094046 0.396061 0.827506 0.143 Uiso 1 1 calc R . . . .
C19 C -0.3006(3) 0.3648(3) 0.4609(2) 0.0665(10) Uani 1 1 d . . . . .
H19A H -0.286013 0.306709 0.471929 0.080 Uiso 1 1 calc R . . . .
H19B H -0.379778 0.349244 0.436401 0.080 Uiso 1 1 calc R . . . .
C20 C -0.2402(3) 0.4019(3) 0.4080(3) 0.0678(10) Uani 1 1 d . . . . .
C21 C -0.3494(3) 0.4749(3) 0.5543(2) 0.0576(9) Uani 1 1 d . . . . .
H21A H -0.337881 0.481531 0.608978 0.069 Uiso 1 1 calc R . . . .
H21B H -0.421393 0.427370 0.527967 0.069 Uiso 1 1 calc R . . . .
C22 C -0.3529(3) 0.5682(3) 0.5338(2) 0.0596(9) Uani 1 1 d . . . . .
C23 C -0.3555(4) 0.6399(4) 0.5866(3) 0.0846(13) Uani 1 1 d . . . . .
H23 H -0.351255 0.631627 0.636192 0.102 Uiso 1 1 calc R . . . .
C24 C -0.3643(5) 0.7249(4) 0.5670(5) 0.114(2) Uani 1 1 d . . . . .
H24 H -0.364610 0.773227 0.603936 0.136 Uiso 1 1 calc R . . . .
C25 C -0.3724(5) 0.7390(4) 0.4949(5) 0.1077(19) Uani 1 1 d . . . . .
H25 H -0.378330 0.796111 0.482048 0.129 Uiso 1 1 calc R . . . .
C26 C -0.3717(5) 0.6678(5) 0.4423(4) 0.1051(19) Uani 1 1 d . . . . .
H26 H -0.376799 0.676785 0.392793 0.126 Uiso 1 1 calc R . . . .
C27 C -0.3637(4) 0.5823(4) 0.4595(3) 0.0799(12) Uani 1 1 d . . . . .
H27 H -0.365425 0.534050 0.421579 0.096 Uiso 1 1 calc R . . . .
C28 C 0.3524(3) 0.1825(3) 0.7399(2) 0.0565(8) Uani 1 1 d . . . . .
C29 C 0.2777(3) 0.2336(3) 0.7398(2) 0.0642(10) Uani 1 1 d . . . . .
H29 H 0.295196 0.284483 0.780624 0.077 Uiso 1 1 calc R . . . .
C30 C 0.1785(4) 0.2111(3) 0.6809(3) 0.0720(11) Uani 1 1 d . . . . .
C31 C 0.1511(4) 0.1393(3) 0.6190(3) 0.0780(12) Uani 1 1 d . . . . .
H31 H 0.085197 0.125295 0.579159 0.094 Uiso 1 1 calc R . . . .
C32 C 0.2227(3) 0.0876(3) 0.6162(3) 0.0686(10) Uani 1 1 d . . . . .
C33 C 0.3205(3) 0.1085(3) 0.6767(2) 0.0606(9) Uani 1 1 d . . . . .
H33 H 0.366267 0.071236 0.674606 0.073 Uiso 1 1 calc R . . . .
C34 C 0.1027(5) 0.2697(5) 0.6860(4) 0.1020(18) Uani 1 1 d . . . . .
C35 C 0.1958(5) 0.0082(4) 0.5495(4) 0.0987(17) Uani 1 1 d . . . . .
C36 C 0.4130(3) 0.1334(3) 0.8680(2) 0.0575(9) Uani 1 1 d . . . . .
C37 C 0.3501(3) 0.1624(3) 0.9107(2) 0.0659(10) Uani 1 1 d . . . . .
H37 H 0.345721 0.223861 0.913089 0.079 Uiso 1 1 calc R . . . .
C38 C 0.2947(4) 0.1043(3) 0.9490(2) 0.0707(11) Uani 1 1 d . . . . .
C39 C 0.3018(4) 0.0136(3) 0.9494(2) 0.0740(11) Uani 1 1 d . . . . .
H39 H 0.266313 -0.025276 0.976854 0.089 Uiso 1 1 calc R . . . .
C40 C 0.3630(4) -0.0176(3) 0.9079(2) 0.0651(10) Uani 1 1 d . . . . .
C41 C 0.4173(3) 0.0414(3) 0.8676(2) 0.0611(9) Uani 1 1 d . . . . .
H41 H 0.457513 0.018335 0.839692 0.073 Uiso 1 1 calc R . . . .
C42 C 0.2268(6) 0.1407(5) 0.9929(4) 0.1006(17) Uani 1 1 d . . . . .
C43 C 0.3682(5) -0.1172(3) 0.9047(3) 0.0850(14) Uani 1 1 d . . . . .
C44 C 0.5662(3) 0.1819(3) 0.7906(2) 0.0540(8) Uani 1 1 d . . . . .
C45 C 0.6525(3) 0.1646(3) 0.8433(2) 0.0638(9) Uani 1 1 d . . . . .
H45 H 0.644793 0.154157 0.890364 0.077 Uiso 1 1 calc R . . . .
C46 C 0.7495(3) 0.1625(3) 0.8280(2) 0.0661(10) Uani 1 1 d . . . . .
C47 C 0.7627(3) 0.1758(3) 0.7584(3) 0.0695(10) Uani 1 1 d . . . . .
H47 H 0.826896 0.173379 0.747481 0.083 Uiso 1 1 calc R . . . .
C48 C 0.6787(3) 0.1927(3) 0.7055(2) 0.0637(9) Uani 1 1 d . . . . .
C49 C 0.5822(3) 0.1959(3) 0.7211(2) 0.0577(9) Uani 1 1 d . . . . .
H49 H 0.527041 0.207783 0.684142 0.069 Uiso 1 1 calc R . . . .
C50 C 0.8404(5) 0.1440(5) 0.8864(4) 0.0981(16) Uani 1 1 d . . . . .
C51 C 0.6902(5) 0.2083(5) 0.6293(4) 0.0953(16) Uani 1 1 d . . . . .
C52 C 0.5141(3) 0.3144(3) 0.8579(2) 0.0611(9) Uani 1 1 d . . . . .
C53 C 0.5647(3) 0.3463(3) 0.9365(2) 0.0667(10) Uani 1 1 d . . . . .
H53 H 0.564671 0.301648 0.967421 0.080 Uiso 1 1 calc R . . . .
C54 C 0.6155(4) 0.4426(4) 0.9709(3) 0.0749(11) Uani 1 1 d . . . . .
C55 C 0.6200(5) 0.5103(4) 0.9278(3) 0.0876(14) Uani 1 1 d . . . . .
H55 H 0.654935 0.574631 0.950920 0.105 Uiso 1 1 calc R . . . .
C56 C 0.5721(5) 0.4818(3) 0.8499(3) 0.0880(14) Uani 1 1 d . . . . .
C57 C 0.5213(4) 0.3854(3) 0.8158(2) 0.0743(11) Uani 1 1 d . . . . .
H57 H 0.490744 0.367713 0.762668 0.089 Uiso 1 1 calc R . . . .
C58 C 0.6718(5) 0.4716(5) 1.0563(3) 0.1002(17) Uani 1 1 d . . . . .
C59 C 0.5772(8) 0.5515(5) 0.7990(4) 0.145(3) Uani 1 1 d D . . . .
F1A F -0.0007(9) 0.2226(13) 0.6362(11) 0.192(9) Uani 0.67(2) 1 d . . P A 1
F1B F 0.049(2) 0.282(2) 0.6265(13) 0.136(10) Uani 0.33(2) 1 d . . P A 2
F2A F 0.0847(14) 0.2825(13) 0.7493(7) 0.145(6) Uani 0.67(2) 1 d . . P A 1
F2B F 0.040(4) 0.236(3) 0.724(4) 0.25(3) Uani 0.33(2) 1 d . . P A 2
F3A F 0.1327(11) 0.3486(7) 0.6654(9) 0.131(5) Uani 0.67(2) 1 d . . P A 1
F3B F 0.164(2) 0.3611(19) 0.733(2) 0.21(2) Uani 0.33(2) 1 d . . P A 2
F4A F 0.1157(17) 0.0096(17) 0.4908(12) 0.168(11) Uani 0.53(4) 1 d . . P B 1
F4B F 0.109(4) -0.069(2) 0.5532(17) 0.235(13) Uani 0.47(4) 1 d . . P B 2
F5A F 0.173(2) -0.0756(8) 0.5641(10) 0.130(6) Uani 0.53(4) 1 d . . P B 1
F5B F 0.267(3) -0.023(4) 0.544(2) 0.236(17) Uani 0.47(4) 1 d . . P B 2
F6A F 0.2822(13) 0.0144(11) 0.5227(9) 0.114(5) Uani 0.53(4) 1 d . . P B 1
F6B F 0.147(3) 0.023(2) 0.4843(12) 0.186(11) Uani 0.47(4) 1 d . . P B 2
F7A F 0.182(2) 0.198(2) 0.9625(17) 0.183(10) Uani 0.53(3) 1 d . . P C 1
F7B F 0.1205(11) 0.101(3) 0.9531(14) 0.201(15) Uani 0.47(3) 1 d . . P C 2
F8A F 0.290(2) 0.188(3) 1.0620(12) 0.225(14) Uani 0.53(3) 1 d . . P C 1
F8B F 0.244(3) 0.2279(9) 1.001(2) 0.167(13) Uani 0.47(3) 1 d . . P C 2
F9A F 0.144(2) 0.0767(10) 0.996(2) 0.179(11) Uani 0.53(3) 1 d . . P C 1
F9B F 0.233(2) 0.113(2) 1.0554(12) 0.145(9) Uani 0.47(3) 1 d . . P C 2
F10A F 0.3758(18) -0.1440(14) 0.9681(7) 0.112(5) Uani 0.52(4) 1 d . . P D 1
F10B F 0.333(4) -0.1570(17) 0.9560(18) 0.176(10) Uani 0.48(4) 1 d . . P D 2
F11A F 0.441(3) -0.1341(16) 0.881(2) 0.146(8) Uani 0.52(4) 1 d . . P D 1
F11B F 0.4746(11) -0.1191(12) 0.9123(10) 0.115(6) Uani 0.48(4) 1 d . . P D 2
F12A F 0.273(3) -0.1764(12) 0.8514(17) 0.193(11) Uani 0.52(4) 1 d . . P D 1
F12B F 0.3148(19) -0.1764(13) 0.8424(7) 0.114(5) Uani 0.48(4) 1 d . . P D 2
F13A F 0.9394(6) 0.2128(12) 0.8989(7) 0.124(4) Uani 0.61(2) 1 d . . P E 1
F13B F 0.920(2) 0.141(4) 0.8647(19) 0.188(15) Uani 0.39(2) 1 d . . P E 2
F14A F 0.8561(18) 0.0647(11) 0.8668(11) 0.173(9) Uani 0.61(2) 1 d . . P E 1
F14B F 0.7995(15) 0.061(2) 0.9035(18) 0.172(11) Uani 0.39(2) 1 d . . P E 2
F15A F 0.8328(7) 0.1520(12) 0.9559(6) 0.115(4) Uani 0.61(2) 1 d . . P E 1
F15B F 0.865(4) 0.206(3) 0.948(2) 0.27(2) Uani 0.39(2) 1 d . . P E 2
F16A F 0.7701(17) 0.194(3) 0.6118(10) 0.180(10) Uani 0.55(2) 1 d . . P F 1
F16B F 0.7936(11) 0.2749(17) 0.6434(10) 0.135(6) Uani 0.45(2) 1 d . . P F 2
F17A F 0.678(3) 0.2883(14) 0.6167(14) 0.217(13) Uani 0.55(2) 1 d . . P F 1
F17B F 0.6236(16) 0.245(3) 0.5905(11) 0.144(10) Uani 0.45(2) 1 d . . P F 2
F18A F 0.6045(12) 0.1500(18) 0.5728(7) 0.149(6) Uani 0.55(2) 1 d . . P F 1
F18B F 0.689(5) 0.1345(11) 0.5874(17) 0.221(17) Uani 0.45(2) 1 d . . P F 2
F19A F 0.7823(16) 0.484(3) 1.0729(15) 0.172(8) Uani 0.55(4) 1 d . . P G 1
F19B F 0.750(3) 0.443(4) 1.0807(18) 0.206(17) Uani 0.45(4) 1 d . . P G 2
F20A F 0.639(3) 0.4072(18) 1.0952(10) 0.187(12) Uani 0.55(4) 1 d . . P G 1
F20B F 0.6101(19) 0.434(2) 1.0922(11) 0.142(10) Uani 0.45(4) 1 d . . P G 2
F21A F 0.6583(14) 0.5507(12) 1.0851(8) 0.130(6) Uani 0.55(4) 1 d . . P G 1
F21B F 0.715(5) 0.5616(17) 1.0837(13) 0.240(16) Uani 0.45(4) 1 d . . P G 2
F22A F 0.4821(10) 0.5393(8) 0.7496(7) 0.183(9) Uani 0.69(3) 1 d D . P H 1
F22B F 0.495(3) 0.586(3) 0.790(3) 0.28(3) Uani 0.31(3) 1 d D . P H 2
F23A F 0.611(2) 0.6420(6) 0.8351(7) 0.237(11) Uani 0.69(3) 1 d D . P H 1
F23B F 0.6694(19) 0.6225(16) 0.8302(18) 0.175(13) Uani 0.31(3) 1 d D . P H 2
F24A F 0.6508(14) 0.5489(15) 0.7635(10) 0.226(10) Uani 0.69(3) 1 d D . P H 1
F24B F 0.576(4) 0.5191(13) 0.7290(13) 0.21(2) Uani 0.31(3) 1 d D . P H 2
N1 N 0.2483(3) 0.6629(3) 0.6504(2) 0.0762(10) Uani 1 1 d . . . . .
N2 N -0.0061(3) 0.5535(3) 0.6948(2) 0.0754(10) Uani 1 1 d . . . . .
N3 N -0.2644(3) 0.4385(2) 0.5361(2) 0.0659(8) Uani 1 1 d . . . . .
Na1 Na 0.03964(11) 0.38484(11) 0.52534(9) 0.0626(4) Uani 1 1 d . . . . .
O1 O 0.0272(3) 0.6343(2) 0.60653(18) 0.0827(9) Uani 1 1 d . . . . .
O1W O 0.0908(4) 0.2543(3) 0.4794(3) 0.1275(15) Uani 1 1 d . . . . .
O2 O -0.1009(2) 0.4164(2) 0.55909(19) 0.0770(8) Uani 1 1 d . . . . .
O3 O -0.1902(2) 0.4865(2) 0.41509(18) 0.0746(8) Uani 1 1 d . . . . .
C1SA C -0.0179(6) -0.0682(6) 0.7539(6) 0.286(16) Uani 0.5 1 d . U P I 1
H1SA H -0.011612 -0.028893 0.802506 0.343 Uiso 0.5 1 calc R . P I 1
Cl1A Cl -0.0901(8) -0.0236(13) 0.6782(12) 0.419(11) Uani 0.5 1 d G U P I 1
Cl2A Cl -0.0932(8) -0.1884(8) 0.7516(10) 0.378(9) Uani 0.5 1 d G U P I 1
Cl3A Cl 0.1194(5) -0.0572(9) 0.7520(5) 0.271(5) Uani 0.5 1 d G U P I 1
C1SB C 0.0262(6) -0.0698(5) 0.7702(4) 0.231(12) Uani 0.5 1 d . U P J 2
H1SB H 0.097456 -0.023553 0.802528 0.277 Uiso 0.5 1 calc R . P J 2
Cl1B Cl -0.0447(11) -0.0081(8) 0.7088(7) 0.297(7) Uani 0.5 1 d G U P J 2
Cl2B Cl -0.0489(10) -0.1145(7) 0.8324(6) 0.274(5) Uani 0.5 1 d G U P J 2
Cl3B Cl 0.0551(10) -0.1625(8) 0.7165(4) 0.306(6) Uani 0.5 1 d G U P J 2

loop_
_atom_site_aniso_label
_atom_site_aniso_U_11
_atom_site_aniso_U_22
_atom_site_aniso_U_33
_atom_site_aniso_U_23
_atom_site_aniso_U_13
_atom_site_aniso_U_12
B1 0.059(2) 0.068(3) 0.051(2) 0.0142(19) 0.0207(18) 0.028(2)
C1 0.068(2) 0.093(3) 0.056(2) 0.005(2) 0.0180(19) 0.011(2)
C2 0.063(2) 0.082(3) 0.065(2) 0.008(2) 0.0193(19) 0.032(2)
C3 0.064(2) 0.066(3) 0.100(3) -0.005(2) 0.020(2) 0.021(2)
C4 0.065(2) 0.058(2) 0.083(3) -0.012(2) 0.022(2) 0.0129(19)
C5 0.076(3) 0.132(5) 0.079(3) 0.001(3) 0.017(3) 0.021(3)
C6 0.074(4) 0.183(8) 0.103(5) -0.017(5) -0.001(3) 0.019(5)
C7 0.075(4) 0.102(5) 0.225(11) -0.056(6) 0.036(6) -0.008(4)
C8 0.129(6) 0.062(3) 0.273(12) 0.022(5) 0.108(7) 0.012(4)
C9 0.104(4) 0.065(3) 0.172(6) 0.020(3) 0.050(4) 0.032(3)
C10 0.062(2) 0.101(3) 0.059(2) 0.018(2) 0.0265(18) 0.042(2)
C11 0.060(2) 0.077(3) 0.082(3) 0.029(2) 0.033(2) 0.025(2)
C12 0.076(3) 0.103(3) 0.068(3) 0.028(2) 0.024(2) 0.045(2)
C13 0.057(2) 0.108(4) 0.056(2) 0.015(2) 0.0118(18) 0.025(2)
C14 0.104(4) 0.124(5) 0.099(4) -0.015(4) 0.043(3) 0.009(4)
C15 0.150(7) 0.189(8) 0.094(5) -0.028(5) 0.051(5) 0.030(6)
C16 0.136(7) 0.255(13) 0.093(5) 0.014(7) 0.058(5) 0.055(8)
C17 0.149(7) 0.245(12) 0.136(7) 0.079(8) 0.087(6) 0.053(8)
C18 0.121(5) 0.143(5) 0.116(5) 0.054(4) 0.064(4) 0.039(4)
C19 0.0507(19) 0.058(2) 0.084(3) 0.0048(19) 0.0255(19) 0.0064(17)
C20 0.051(2) 0.079(3) 0.075(3) 0.013(2) 0.0234(18) 0.022(2)
C21 0.0402(16) 0.077(2) 0.064(2) 0.0199(18) 0.0242(15) 0.0219(16)
C22 0.0379(16) 0.075(2) 0.069(2) 0.0161(19) 0.0180(16) 0.0207(16)
C23 0.087(3) 0.080(3) 0.084(3) 0.008(2) 0.021(3) 0.032(2)
C24 0.113(5) 0.077(3) 0.128(5) -0.006(3) 0.012(4) 0.033(3)
C25 0.092(4) 0.090(4) 0.155(6) 0.047(4) 0.040(4) 0.040(3)
C26 0.094(4) 0.141(5) 0.127(5) 0.081(4) 0.057(3) 0.066(4)
C27 0.075(3) 0.106(3) 0.087(3) 0.040(3) 0.041(2) 0.050(3)
C28 0.059(2) 0.063(2) 0.058(2) 0.0199(17) 0.0233(17) 0.0288(17)
C29 0.067(2) 0.075(2) 0.067(2) 0.0215(19) 0.0275(19) 0.038(2)
C30 0.066(2) 0.080(3) 0.090(3) 0.034(2) 0.029(2) 0.043(2)
C31 0.056(2) 0.084(3) 0.093(3) 0.030(3) 0.009(2) 0.031(2)
C32 0.056(2) 0.065(2) 0.076(3) 0.010(2) 0.0049(19) 0.0239(18)
C33 0.0523(19) 0.064(2) 0.068(2) 0.0144(18) 0.0131(17) 0.0278(17)
C34 0.081(3) 0.127(5) 0.129(5) 0.048(4) 0.036(4) 0.069(4)
C35 0.082(3) 0.094(4) 0.096(4) 0.001(3) -0.011(3) 0.036(3)
C36 0.060(2) 0.067(2) 0.0486(19) 0.0131(16) 0.0157(16) 0.0262(18)
C37 0.073(2) 0.074(2) 0.062(2) 0.0178(19) 0.0265(19) 0.035(2)
C38 0.077(3) 0.081(3) 0.063(2) 0.015(2) 0.032(2) 0.029(2)
C39 0.087(3) 0.075(3) 0.062(2) 0.015(2) 0.033(2) 0.020(2)
C40 0.078(2) 0.061(2) 0.051(2) 0.0087(17) 0.0160(19) 0.0189(19)
C41 0.070(2) 0.068(2) 0.0470(19) 0.0066(16) 0.0182(17) 0.0271(19)
C42 0.119(5) 0.107(5) 0.108(5) 0.032(4) 0.072(4) 0.048(4)
C43 0.118(4) 0.072(3) 0.059(3) 0.006(2) 0.025(3) 0.027(3)
C44 0.0520(18) 0.057(2) 0.0517(19) 0.0086(15) 0.0137(15) 0.0189(16)
C45 0.060(2) 0.077(2) 0.058(2) 0.0167(18) 0.0174(17) 0.0278(19)
C46 0.0500(19) 0.070(2) 0.073(3) 0.0124(19) 0.0119(18) 0.0202(18)
C47 0.053(2) 0.069(2) 0.093(3) 0.019(2) 0.030(2) 0.0208(18)
C48 0.062(2) 0.065(2) 0.073(2) 0.0232(19) 0.0327(19) 0.0209(18)
C49 0.0552(19) 0.064(2) 0.060(2) 0.0192(17) 0.0195(16) 0.0241(17)
C50 0.067(3) 0.125(5) 0.096(4) 0.023(4) 0.006(3) 0.041(3)
C51 0.100(4) 0.119(5) 0.095(4) 0.045(4) 0.056(4) 0.045(4)
C52 0.064(2) 0.071(2) 0.057(2) 0.0114(18) 0.0255(18) 0.0295(19)
C53 0.062(2) 0.085(3) 0.060(2) 0.016(2) 0.0215(18) 0.033(2)
C54 0.068(2) 0.089(3) 0.064(2) 0.001(2) 0.019(2) 0.026(2)
C55 0.098(3) 0.071(3) 0.083(3) -0.002(2) 0.028(3) 0.018(2)
C56 0.115(4) 0.069(3) 0.077(3) 0.012(2) 0.035(3) 0.021(3)
C57 0.095(3) 0.070(3) 0.055(2) 0.0093(19) 0.026(2) 0.022(2)
C58 0.097(4) 0.119(5) 0.065(3) -0.006(3) 0.014(3) 0.029(4)
C59 0.245(11) 0.065(4) 0.105(6) 0.022(4) 0.050(7) 0.020(6)
F1A 0.081(5) 0.195(12) 0.277(18) -0.022(12) 0.014(7) 0.086(7)
F1B 0.115(17) 0.17(2) 0.174(16) 0.094(18) 0.045(15) 0.103(18)
F2A 0.207(13) 0.193(14) 0.148(8) 0.088(8) 0.121(8) 0.156(12)
F2B 0.21(3) 0.17(2) 0.53(7) 0.14(3) 0.27(4) 0.12(2)
F3A 0.145(10) 0.109(7) 0.202(12) 0.078(7) 0.083(9) 0.091(7)
F3B 0.183(19) 0.19(2) 0.21(3) -0.06(2) -0.052(19) 0.155(18)
F4A 0.116(8) 0.198(15) 0.122(14) -0.078(13) -0.066(9) 0.092(8)
F4B 0.18(2) 0.151(15) 0.25(2) -0.058(15) 0.015(19) -0.038(15)
F5A 0.135(10) 0.062(5) 0.168(10) 0.001(5) 0.036(9) 0.015(6)
F5B 0.19(2) 0.28(3) 0.167(19) -0.127(19) -0.082(15) 0.19(2)
F6A 0.121(9) 0.108(7) 0.094(6) -0.025(4) 0.036(7) 0.027(7)
F6B 0.26(3) 0.24(2) 0.082(9) 0.026(11) 0.016(13) 0.149(18)
F7A 0.178(18) 0.26(2) 0.26(2) 0.156(18) 0.160(16) 0.160(18)
F7B 0.074(7) 0.35(4) 0.174(15) 0.000(16) 0.054(8) 0.073(13)
F8A 0.232(18) 0.32(3) 0.121(11) -0.069(16) 0.057(11) 0.13(2)
F8B 0.21(2) 0.080(7) 0.28(3) 0.012(10) 0.19(2) 0.047(9)
F9A 0.20(2) 0.135(9) 0.25(3) 0.031(13) 0.18(2) 0.032(11)
F9B 0.21(2) 0.210(18) 0.097(11) 0.065(11) 0.109(13) 0.122(16)
F10A 0.187(11) 0.097(7) 0.064(6) 0.033(4) 0.022(8) 0.075(7)
F10B 0.33(3) 0.092(8) 0.20(2) 0.077(12) 0.20(2) 0.088(14)
F11A 0.21(2) 0.102(9) 0.19(2) 0.049(11) 0.132(17) 0.080(13)
F11B 0.092(6) 0.087(6) 0.137(10) 0.004(6) -0.020(9) 0.044(4)
F12A 0.190(19) 0.070(6) 0.210(19) -0.038(8) -0.079(12) 0.035(8)
F12B 0.149(13) 0.095(7) 0.071(7) -0.016(4) -0.005(7) 0.052(8)
F13A 0.047(3) 0.177(10) 0.120(6) 0.030(6) 0.004(3) 0.015(4)
F13B 0.105(15) 0.34(5) 0.19(2) 0.11(3) 0.060(17) 0.15(2)
F14A 0.145(12) 0.141(8) 0.196(14) -0.007(7) -0.044(10) 0.104(8)
F14B 0.126(11) 0.25(3) 0.20(2) 0.15(2) 0.036(13) 0.112(15)
F15A 0.079(4) 0.182(11) 0.087(5) 0.052(7) 0.011(4) 0.053(5)
F15B 0.24(3) 0.25(3) 0.20(3) -0.04(2) -0.14(3) 0.11(2)
F16A 0.150(11) 0.34(3) 0.157(11) 0.115(17) 0.119(10) 0.147(16)
F16B 0.110(7) 0.163(12) 0.161(11) 0.090(10) 0.085(7) 0.021(8)
F17A 0.39(4) 0.157(11) 0.214(18) 0.142(12) 0.19(2) 0.118(16)
F17B 0.125(9) 0.28(3) 0.113(9) 0.124(14) 0.076(8) 0.129(14)
F18A 0.159(10) 0.231(16) 0.085(6) 0.053(7) 0.064(6) 0.074(9)
F18B 0.45(5) 0.126(10) 0.182(17) 0.038(10) 0.24(3) 0.095(18)
F19A 0.076(7) 0.34(2) 0.081(6) 0.028(8) 0.007(5) 0.061(10)
F19B 0.116(17) 0.42(5) 0.098(11) 0.01(2) 0.001(12) 0.16(3)
F20A 0.30(3) 0.134(10) 0.060(5) 0.017(5) 0.008(12) 0.009(14)
F20B 0.140(10) 0.23(3) 0.059(6) 0.026(9) 0.047(6) 0.051(13)
F21A 0.135(8) 0.135(11) 0.085(5) -0.051(6) 0.003(6) 0.052(8)
F21B 0.31(4) 0.144(13) 0.102(10) -0.017(8) -0.056(17) -0.05(2)
F22A 0.266(16) 0.102(6) 0.126(9) 0.051(6) -0.028(9) 0.049(6)
F22B 0.45(8) 0.22(5) 0.36(7) 0.21(5) 0.25(6) 0.22(5)
F23A 0.42(3) 0.057(4) 0.145(7) 0.018(4) -0.004(12) 0.032(9)
F23B 0.24(2) 0.072(14) 0.21(3) 0.055(15) 0.09(2) 0.022(14)
F24A 0.274(15) 0.25(2) 0.169(15) 0.120(14) 0.111(12) 0.037(12)
F24B 0.47(6) 0.084(10) 0.094(13) 0.040(9) 0.14(2) 0.08(2)
N1 0.065(2) 0.068(2) 0.088(3) -0.0016(18) 0.0209(18) 0.0213(17)
N2 0.075(2) 0.104(3) 0.063(2) 0.0217(19) 0.0287(17) 0.044(2)
N3 0.0503(17) 0.074(2) 0.087(2) 0.0300(17) 0.0343(16) 0.0239(15)
Na1 0.0522(8) 0.0711(9) 0.0697(9) 0.0176(7) 0.0209(7) 0.0251(7)
O1 0.099(2) 0.095(2) 0.0714(19) 0.0267(16) 0.0345(17) 0.0461(18)
O1W 0.144(4) 0.121(3) 0.136(4) 0.027(3) 0.039(3) 0.077(3)
O2 0.0681(16) 0.0882(19) 0.107(2) 0.0332(16) 0.0511(16) 0.0469(15)
O3 0.0662(16) 0.0596(17) 0.089(2) 0.0176(14) 0.0234(15) 0.0068(14)
C1SA 0.20(2) 0.39(4) 0.25(3) 0.04(3) -0.03(2) 0.18(2)
Cl1A 0.177(8) 0.67(3) 0.375(19) 0.118(18) 0.053(10) 0.115(12)
Cl2A 0.289(13) 0.209(9) 0.52(2) 0.047(11) 0.024(14) 0.006(9)
Cl3A 0.120(4) 0.433(15) 0.221(8) 0.024(8) 0.016(4) 0.084(6)
C1SB 0.184(19) 0.41(3) 0.102(11) -0.055(16) 0.012(12) 0.18(2)
Cl1B 0.365(13) 0.332(12) 0.444(17) 0.276(13) 0.296(14) 0.254(11)
Cl2B 0.361(13) 0.249(9) 0.347(12) 0.145(9) 0.226(11) 0.165(9)
Cl3B 0.334(12) 0.438(15) 0.214(8) -0.005(9) 0.050(8) 0.298(12)

loop_
_atom_type_symbol
_atom_type_description
_atom_type_scat_dispersion_real
_atom_type_scat_dispersion_imag
_atom_type_scat_source
C C 0.0181 0.0091 'International Tables Vol C Tables 4.2.6.8 and 6.1.1.4'
H H 0.0000 0.0000 'International Tables Vol C Tables 4.2.6.8 and 6.1.1.4'
B B 0.0090 0.0039 'International Tables Vol C Tables 4.2.6.8 and 6.1.1.4'
Cl Cl 0.3639 0.7018 'International Tables Vol C Tables 4.2.6.8 and 6.1.1.4'
F F 0.0727 0.0534 'International Tables Vol C Tables 4.2.6.8 and 6.1.1.4'
N N 0.0311 0.0180 'International Tables Vol C Tables 4.2.6.8 and 6.1.1.4'
Na Na 0.1353 0.1239 'International Tables Vol C Tables 4.2.6.8 and 6.1.1.4'
O O 0.0492 0.0322 'International Tables Vol C Tables 4.2.6.8 and 6.1.1.4'

loop_
_geom_angle_atom_site_label_1
_geom_angle_atom_site_label_2
_geom_angle_atom_site_label_3
_geom_angle
_geom_angle_site_symmetry_1
_geom_angle_site_symmetry_3
_geom_angle_publ_flag
C28 B1 C36 102.9(3) . . ?
C28 B1 C44 112.9(3) . . ?
C28 B1 C52 111.7(3) . . ?
C36 B1 C44 115.3(3) . . ?
C36 B1 C52 112.3(3) . . ?
C52 B1 C44 102.0(3) . . ?
N1 C1 C2 111.5(4) . . ?
N2 C2 C1 119.6(4) . . ?
O1 C2 C1 119.8(4) . . ?
O1 C2 N2 120.6(4) . . ?
N1 C3 C4 114.9(4) . . ?
C5 C4 C3 121.4(5) . . ?
C5 C4 C9 118.8(5) . . ?
C9 C4 C3 119.8(5) . . ?
C4 C5 C6 120.5(7) . . ?
C7 C6 C5 121.5(8) . . ?
C6 C7 C8 119.9(7) . . ?
C7 C8 C9 119.4(8) . . ?
C4 C9 C8 119.8(8) . . ?
C11 C10 N2 111.3(3) . . ?
N3 C11 C10 115.2(3) . . ?
O2 C11 C10 124.9(4) . . ?
O2 C11 N3 119.8(4) . . ?
N2 C12 C13 112.6(4) . . ?
C14 C13 C12 121.3(5) . . ?
C14 C13 C18 117.6(5) . . ?
C18 C13 C12 121.1(5) . . ?
C13 C14 C15 122.5(8) . . ?
C16 C15 C14 119.0(9) . . ?
C15 C16 C17 121.9(8) . . ?
C18 C17 C16 118.1(9) . . ?
C13 C18 C17 120.8(8) . . ?
C20 C19 N3 111.0(3) . . ?
N1 C20 C19 114.8(4) 2_566 . ?
O3 C20 C19 123.8(4) . . ?
O3 C20 N1 121.4(4) . 2_566 ?
N3 C21 C22 116.1(3) . . ?
C23 C22 C21 120.3(4) . . ?
C23 C22 C27 117.7(4) . . ?
C27 C22 C21 121.8(4) . . ?
C22 C23 C24 120.7(5) . . ?
C25 C24 C23 121.3(6) . . ?
C26 C25 C24 118.2(6) . . ?
C25 C26 C27 122.2(6) . . ?
C26 C27 C22 119.9(5) . . ?
C29 C28 B1 121.6(3) . . ?
C33 C28 B1 122.8(3) . . ?
C33 C28 C29 115.1(4) . . ?
C30 C29 C28 122.3(4) . . ?
C29 C30 C34 118.6(5) . . ?
C31 C30 C29 120.9(4) . . ?
C31 C30 C34 120.5(5) . . ?
C30 C31 C32 118.9(4) . . ?
C31 C32 C33 119.9(4) . . ?
C31 C32 C35 120.6(4) . . ?
C33 C32 C35 119.4(4) . . ?
C28 C33 C32 122.8(3) . . ?
F1A C34 C30 109.9(7) . . ?
F1B C34 C30 117.1(10) . . ?
F1B C34 F2B 111(3) . . ?
F1B C34 F3B 106.4(17) . . ?
F2A C34 C30 115.3(6) . . ?
F2A C34 F1A 102.6(11) . . ?
F2A C34 F3A 111.0(9) . . ?
F2B C34 C30 110.0(16) . . ?
F2B C34 F3B 101(2) . . ?
F3A C34 C30 112.5(6) . . ?
F3A C34 F1A 104.7(10) . . ?
F3B C34 C30 110.5(8) . . ?
F4A C35 C32 112.5(9) . . ?
F4A C35 F6A 104.6(15) . . ?
F4B C35 C32 108.4(15) . . ?
F5A C35 C32 114.9(9) . . ?
F5A C35 F4A 108.7(13) . . ?
F5A C35 F6A 103.5(10) . . ?
F5B C35 C32 117.4(10) . . ?
F5B C35 F4B 106.4(19) . . ?
F5B C35 F6B 109(2) . . ?
F6A C35 C32 111.7(8) . . ?
F6B C35 C32 114.9(13) . . ?
F6B C35 F4B 98.6(18) . . ?
C37 C36 B1 119.4(3) . . ?
C41 C36 B1 124.4(3) . . ?
C41 C36 C37 115.7(3) . . ?
C38 C37 C36 122.9(4) . . ?
C37 C38 C39 120.7(4) . . ?
C37 C38 C42 119.6(4) . . ?
C39 C38 C42 119.6(4) . . ?
C40 C39 C38 118.0(4) . . ?
C39 C40 C41 120.8(4) . . ?
C39 C40 C43 119.2(4) . . ?
C41 C40 C43 120.0(4) . . ?
C36 C41 C40 121.8(3) . . ?
F7A C42 C38 113.7(9) . . ?
F7A C42 F8A 105.7(15) . . ?
F7B C42 C38 108.7(9) . . ?
F8A C42 C38 110.1(9) . . ?
F8B C42 C38 113.7(8) . . ?
F8B C42 F7B 105.5(17) . . ?
F8B C42 F9B 112.1(14) . . ?
F9A C42 C38 114.4(8) . . ?
F9A C42 F7A 102.1(14) . . ?
F9A C42 F8A 110.3(15) . . ?
F9B C42 C38 113.1(8) . . ?
F9B C42 F7B 102.9(14) . . ?
F10A C43 C40 113.9(9) . . ?
F10A C43 F12A 108.4(15) . . ?
F10B C43 C40 113.0(11) . . ?
F10B C43 F11B 109.6(19) . . ?
F11A C43 C40 115.7(9) . . ?
F11A C43 F10A 107.7(16) . . ?
F11A C43 F12A 103.4(13) . . ?
F11B C43 C40 111.0(9) . . ?
F12A C43 C40 107.1(11) . . ?
F12B C43 C40 116.8(9) . . ?
F12B C43 F10B 104.7(18) . . ?
F12B C43 F11B 100.9(11) . . ?
C45 C44 B1 121.9(3) . . ?
C49 C44 B1 121.5(3) . . ?
C49 C44 C45 116.0(3) . . ?
C46 C45 C44 122.4(4) . . ?
C45 C46 C50 120.7(4) . . ?
C47 C46 C45 120.3(4) . . ?
C47 C46 C50 119.0(4) . . ?
C46 C47 C48 118.4(4) . . ?
C47 C48 C49 121.3(4) . . ?
C47 C48 C51 120.0(4) . . ?
C49 C48 C51 118.7(4) . . ?
C44 C49 C48 121.6(3) . . ?
F13A C50 C46 110.5(7) . . ?
F13B C50 C46 114.2(11) . . ?
F13B C50 F14B 107.8(17) . . ?
F13B C50 F15B 114(2) . . ?
F14A C50 C46 114.3(6) . . ?
F14A C50 F13A 105.6(10) . . ?
F14A C50 F15A 109.2(11) . . ?
F14B C50 C46 108.6(8) . . ?
F15A C50 C46 115.2(6) . . ?
F15A C50 F13A 100.8(8) . . ?
F15B C50 C46 106.3(12) . . ?
F15B C50 F14B 105(2) . . ?
F16A C51 C48 118.6(7) . . ?
F16A C51 F17A 111.9(13) . . ?
F16A C51 F18A 102.5(12) . . ?
F16B C51 C48 107.2(8) . . ?
F17A C51 C48 111.7(9) . . ?
F17A C51 F18A 99.0(13) . . ?
F17B C51 C48 116.8(7) . . ?
F17B C51 F16B 103.6(12) . . ?
F18A C51 C48 110.9(6) . . ?
F18B C51 C48 112.9(9) . . ?
F18B C51 F16B 106.2(15) . . ?
F18B C51 F17B 109.2(19) . . ?
C53 C52 B1 124.1(4) . . ?
C53 C52 C57 115.1(4) . . ?
C57 C52 B1 120.5(3) . . ?
C52 C53 C54 122.4(4) . . ?
C53 C54 C58 119.3(5) . . ?
C55 C54 C53 120.9(4) . . ?
C55 C54 C58 119.8(5) . . ?
C54 C55 C56 118.7(5) . . ?
C55 C56 C57 120.2(5) . . ?
C55 C56 C59 121.6(5) . . ?
C57 C56 C59 118.1(5) . . ?
C52 C57 C56 122.7(4) . . ?
F19A C58 C54 110.4(12) . . ?
F19B C58 C54 115.8(15) . . ?
F19B C58 F20B 100(2) . . ?
F19B C58 F21B 102(2) . . ?
F20A C58 C54 115.0(10) . . ?
F20A C58 F19A 103(2) . . ?
F20B C58 C54 111.9(12) . . ?
F20B C58 F21B 111(2) . . ?
F21A C58 C54 111.0(9) . . ?
F21A C58 F19A 109.0(19) . . ?
F21A C58 F20A 107.8(15) . . ?
F21B C58 C54 115.5(12) . . ?
F22A C59 C56 112.9(8) . . ?
F22A C59 F23A 104.4(11) . . ?
F22A C59 F24A 110.0(11) . . ?
F22B C59 C56 112.1(16) . . ?
F22B C59 F23B 108.0(17) . . ?
F22B C59 F24B 105.6(17) . . ?
F23A C59 C56 114.7(8) . . ?
F23B C59 C56 108.5(14) . . ?
F23B C59 F24B 106.3(17) . . ?
F24A C59 C56 111.1(9) . . ?
F24A C59 F23A 103.2(13) . . ?
F24B C59 C56 116.0(10) . . ?
C34 F1B Na1 148(2) . . ?
C34 F3A Na1 125.5(11) . . ?
C1 N1 C3 118.4(4) . . ?
C20 N1 C1 115.0(4) 2_566 . ?
C20 N1 C3 123.9(4) 2_566 . ?
C2 N2 C10 118.1(4) . . ?
C2 N2 C12 125.8(4) . . ?
C12 N2 C10 115.1(4) . . ?
C11 N3 C19 115.9(3) . . ?
C11 N3 C21 126.8(4) . . ?
C21 N3 C19 117.1(3) . . ?
F3A Na1 Na1 129.8(2) . 2_566 ?
O1 Na1 F1B 139.2(8) 2_566 . ?
O1 Na1 F3A 159.6(2) 2_566 . ?
O1 Na1 Na1 70.41(9) 2_566 2_566 ?
O1 Na1 O1W 77.06(15) 2_566 . ?
O1W Na1 F1B 72.6(5) . . ?
O1W Na1 F3A 82.7(2) . . ?
O1W Na1 Na1 144.72(15) . 2_566 ?
O2 Na1 F1B 86.7(4) . . ?
O2 Na1 F3A 93.59(18) . . ?
O2 Na1 Na1 61.21(9) . 2_566 ?
O2 Na1 O1 100.37(13) . 2_566 ?
O2 Na1 O1W 140.45(17) . . ?
O3 Na1 F1B 101.1(8) 2_566 . ?
O3 Na1 F3A 74.7(3) 2_566 . ?
O3 Na1 Na1 72.52(10) 2_566 2_566 ?
O3 Na1 O1 114.97(13) 2_566 2_566 ?
O3 Na1 O1W 110.93(17) 2_566 . ?
O3 Na1 O2 105.85(14) 2_566 . ?
C2 O1 Na1 150.9(3) . 2_566 ?
C11 O2 Na1 163.6(3) . . ?
C20 O3 Na1 149.5(3) . 2_566 ?
Cl1A C1SA Cl2A 111.4 . . ?
Cl1A C1SA Cl3A 111.4 . . ?
Cl3A C1SA Cl2A 111.4 . . ?
Cl1B C1SB Cl2B 111.3 . . ?
Cl1B C1SB Cl3B 111.4 . . ?
Cl3B C1SB Cl2B 111.4 . . ?

loop_
_geom_bond_atom_site_label_1
_geom_bond_atom_site_label_2
_geom_bond_distance
_geom_bond_site_symmetry_2
_geom_bond_publ_flag
B1 C28 1.634(6) . ?
B1 C36 1.635(6) . ?
B1 C44 1.640(5) . ?
B1 C52 1.637(6) . ?
C1 C2 1.498(6) . ?
C1 N1 1.493(6) . ?
C2 N2 1.291(6) . ?
C2 O1 1.255(5) . ?
C3 C4 1.499(6) . ?
C3 N1 1.496(6) . ?
C4 C5 1.354(8) . ?
C4 C9 1.383(8) . ?
C5 C6 1.378(9) . ?
C6 C7 1.320(14) . ?
C7 C8 1.377(14) . ?
C8 C9 1.392(11) . ?
C10 C11 1.473(6) . ?
C10 N2 1.517(5) . ?
C11 N3 1.310(5) . ?
C11 O2 1.242(5) . ?
C12 C13 1.487(6) . ?
C12 N2 1.461(6) . ?
C13 C14 1.341(8) . ?
C13 C18 1.365(8) . ?
C14 C15 1.377(9) . ?
C15 C16 1.297(14) . ?
C16 C17 1.378(14) . ?
C17 C18 1.378(12) . ?
C19 C20 1.487(6) . ?
C19 N3 1.531(6) . ?
C20 N1 1.314(5) 2_566 ?
C20 O3 1.225(5) . ?
C21 C22 1.496(6) . ?
C21 N3 1.466(4) . ?
C22 C23 1.368(6) . ?
C22 C27 1.391(6) . ?
C23 C24 1.386(8) . ?
C24 C25 1.356(10) . ?
C25 C26 1.349(9) . ?
C26 C27 1.375(7) . ?
C28 C29 1.400(5) . ?
C28 C33 1.386(5) . ?
C29 C30 1.387(6) . ?
C30 C31 1.359(7) . ?
C30 C34 1.508(6) . ?
C31 C32 1.379(6) . ?
C32 C33 1.393(5) . ?
C32 C35 1.488(7) . ?
C34 F1A 1.360(12) . ?
C34 F1B 1.207(18) . ?
C34 F2A 1.255(11) . ?
C34 F2B 1.27(3) . ?
C34 F3A 1.275(9) . ?
C34 F3B 1.41(2) . ?
C35 F4A 1.304(16) . ?
C35 F4B 1.41(3) . ?
C35 F5A 1.283(13) . ?
C35 F5B 1.180(19) . ?
C35 F6A 1.345(14) . ?
C35 F6B 1.28(2) . ?
C36 C37 1.397(5) . ?
C36 C41 1.387(5) . ?
C37 C38 1.367(6) . ?
C38 C39 1.380(6) . ?
C38 C42 1.515(6) . ?
C39 C40 1.378(6) . ?
C40 C41 1.396(6) . ?
C40 C43 1.498(6) . ?
C42 F7A 1.268(15) . ?
C42 F7B 1.322(17) . ?
C42 F8A 1.311(17) . ?
C42 F8B 1.237(15) . ?
C42 F9A 1.263(15) . ?
C42 F9B 1.265(13) . ?
C43 F10A 1.274(14) . ?
C43 F10B 1.30(2) . ?
C43 F11A 1.230(17) . ?
C43 F11B 1.382(17) . ?
C43 F12A 1.36(2) . ?
C43 F12B 1.254(16) . ?
C44 C45 1.395(5) . ?
C44 C49 1.389(5) . ?
C45 C46 1.390(6) . ?
C46 C47 1.374(6) . ?
C46 C50 1.500(7) . ?
C47 C48 1.375(6) . ?
C48 C49 1.390(5) . ?
C48 C51 1.496(7) . ?
C50 F13A 1.364(11) . ?
C50 F13B 1.234(15) . ?
C50 F14A 1.279(11) . ?
C50 F14B 1.32(2) . ?
C50 F15A 1.309(12) . ?
C50 F15B 1.28(3) . ?
C51 F16A 1.241(10) . ?
C51 F16B 1.385(12) . ?
C51 F17A 1.286(16) . ?
C51 F17B 1.272(14) . ?
C51 F18A 1.317(15) . ?
C51 F18B 1.258(13) . ?
C52 C53 1.387(6) . ?
C52 C57 1.387(6) . ?
C53 C54 1.390(6) . ?
C54 C55 1.359(7) . ?
C54 C58 1.506(7) . ?
C55 C56 1.369(7) . ?
C56 C57 1.390(6) . ?
C56 C59 1.487(9) . ?
C58 F19A 1.36(2) . ?
C58 F19B 1.22(3) . ?
C58 F20A 1.32(2) . ?
C58 F20B 1.24(2) . ?
C58 F21A 1.307(13) . ?
C58 F21B 1.28(2) . ?
C59 F22A 1.290(11) . ?
C59 F22B 1.296(14) . ?
C59 F23A 1.323(10) . ?
C59 F23B 1.305(14) . ?
C59 F24A 1.314(12) . ?
C59 F24B 1.319(13) . ?
F1B Na1 2.558(16) . ?
F3A Na1 2.745(13) . ?
Na1 Na1 3.999(4) 2_566 ?
Na1 O1 2.314(4) 2_566 ?
Na1 O1W 2.358(4) . ?
Na1 O2 2.251(3) . ?
Na1 O3 2.250(4) 2_566 ?
C1SA Cl1A 1.7830 . ?
C1SA Cl2A 1.7837 . ?
C1SA Cl3A 1.7834 . ?
C1SB Cl1B 1.7831 . ?
C1SB Cl2B 1.7841 . ?
C1SB Cl3B 1.7834 . ?
